data_7039282
loop_
_publ_author_name
'Oyarzabal, Itziar'
'Artetxe, Be\~nat'
'Rodr\'iguez-Di\'eguez, Antonio'
'Garc\'ia, Jos\'e\'Angel'
'Seco, Jos\'e Manuel'
'Colacio, Enrique'

_publ_section_title
;
 A family of acetato-diphenoxo triply bridged dimetallic Zn(II)Ln(III)
 complexes: SMM behavior and luminescent properties.
;
_journal_issue 23
_journal_name_full 'Dalton transactions (Cambridge, England : 2003)'
_journal_page_first 9712
_journal_page_last 9726
_journal_paper_doi 10.1039/c6dt01327a
_journal_volume 45
_journal_year 2016
_chemical_formula_sum 'C24 H26 Br2 N5 O12 Yb Zn'
_chemical_formula_weight 974.73
_chemical_name_systematic
;
 ?
;
_space_group_crystal_system monoclinic
_space_group_IT_number 14
_space_group_name_Hall '-P 2yn'
_space_group_name_H-M_alt 'P 1 21/n 1'
_symmetry_space_group_name_Hall '-P 2yn'
_symmetry_space_group_name_H-M 'P 1 21/n 1'
_atom_sites_solution_hydrogens geom
_audit_creation_method SHELXL-2014
_audit_update_record
;
2016-02-15 deposited with the CCDC.
2016-05-13 downloaded from the CCDC.
;
_cell_angle_alpha 90
_cell_angle_beta 90.5320(10)
_cell_angle_gamma 90
_cell_formula_units_Z 4
_cell_length_a 13.5447(10)
_cell_length_b 14.8034(12)
_cell_length_c 15.7092(11)
_cell_measurement_reflns_used 10259
_cell_measurement_temperature 100(2)
_cell_measurement_theta_max 76.2175
_cell_measurement_theta_min 2.8107
_cell_volume 3149.7(4)
_computing_cell_refinement 'CrysAlisPro, Agilent Technologies'
_computing_data_collection 'CrysAlisPro, Agilent Technologies'
_computing_data_reduction 'CrysAlisPro, Agilent Technologies'
_computing_molecular_graphics 'SHELXL-2014 (Sheldrick, 2014)'
_computing_structure_refinement 'SHELXL-2014 (Sheldrick, 2014)'
_computing_structure_solution 'SHELXL-2014 (Sheldrick, 2014)'
_diffrn_ambient_temperature 100(2)
_diffrn_measured_fraction_theta_full 0.998
_diffrn_measured_fraction_theta_max 0.975
_diffrn_measurement_device_type 'SuperNova, Single source at offset), Atlas'
_diffrn_measurement_method '\w scans'
_diffrn_radiation_type CuK\a
_diffrn_radiation_wavelength 1.5418
_diffrn_reflns_av_R_equivalents 0.0236
_diffrn_reflns_av_unetI/netI 0.0270
_diffrn_reflns_Laue_measured_fraction_full 0.998
_diffrn_reflns_Laue_measured_fraction_max 0.975
_diffrn_reflns_limit_h_max 15
_diffrn_reflns_limit_h_min -17
_diffrn_reflns_limit_k_max 17
_diffrn_reflns_limit_k_min -18
_diffrn_reflns_limit_l_max 13
_diffrn_reflns_limit_l_min -19
_diffrn_reflns_number 13714
_diffrn_reflns_point_group_measured_fraction_full 0.998
_diffrn_reflns_point_group_measured_fraction_max 0.975
_diffrn_reflns_theta_full 67.680
_diffrn_reflns_theta_max 76.406
_diffrn_reflns_theta_min 4.103
_diffrn_source 'SuperNova (Cu) X-ray Source'
_exptl_absorpt_coefficient_mu 9.852
_exptl_absorpt_correction_T_max 1.00000
_exptl_absorpt_correction_T_min 0.60084
_exptl_absorpt_correction_type multi-scan
_exptl_absorpt_process_details 'CrysAlisPro, Agilent Technologies'
_exptl_crystal_colour 'Pale yellow'
_exptl_crystal_density_diffrn 2.056
_exptl_crystal_density_method 'not measured'
_exptl_crystal_description Prismatic
_exptl_crystal_F_000 1884
_exptl_crystal_size_max 0.27
_exptl_crystal_size_mid 0.16
_exptl_crystal_size_min 0.13
_refine_diff_density_max 0.848
_refine_diff_density_min -1.138
_refine_diff_density_rms 0.104
_refine_ls_extinction_method none
_refine_ls_goodness_of_fit_ref 1.088
_refine_ls_hydrogen_treatment constr
_refine_ls_matrix_type full
_refine_ls_number_parameters 410
_refine_ls_number_reflns 6446
_refine_ls_number_restraints 0
_refine_ls_restrained_S_all 1.088
_refine_ls_R_factor_all 0.0261
_refine_ls_R_factor_gt 0.0246
_refine_ls_shift/su_max 0.001
_refine_ls_shift/su_mean 0.000
_refine_ls_structure_factor_coef Fsqd
_refine_ls_weighting_details 'w=1/[\s^2^(Fo^2^)+(0.0331P)^2^+2.0407P] where P=(Fo^2^+2Fc^2^)/3'
_refine_ls_weighting_scheme calc
_refine_ls_wR_factor_gt 0.0627
_refine_ls_wR_factor_ref 0.0636
_reflns_Friedel_coverage 0.000
_reflns_number_gt 6158
_reflns_number_total 6446
_reflns_threshold_expression 'I > 2\s(I)'
_cod_data_source_file c6dt01327a2.cif
_cod_data_source_block Compound_11
_cod_depositor_comments 'Adding full bibliography for 7039274--7039282.cif.'
_cod_database_code 7039282
_shelx_space_group_comment
;
The symmetry employed for this shelxl refinement is uniquely defined
by the following loop, which should always be used as a source of
symmetry information in preference to the above space-group names.
They are only intended as comments.
;
_shelxl_version_number 2014-3

loop_
_space_group_symop_operation_xyz
'x, y, z'
'-x+1/2, y+1/2, -z+1/2'
'-x, -y, -z'
'x-1/2, -y-1/2, z-1/2'

loop_
_atom_site_label
_atom_site_type_symbol
_atom_site_fract_x
_atom_site_fract_y
_atom_site_fract_z
_atom_site_U_iso_or_equiv
_atom_site_adp_type
_atom_site_occupancy
_atom_site_site_symmetry_order
_atom_site_calc_flag
_atom_site_refinement_flags_posn
_atom_site_refinement_flags_adp
Zn1 Zn 0.50368(3) 0.29683(3) 0.29287(2) 0.00980(8) Uani 1 1 d . .
Br1A Br 0.37733(2) 0.67117(2) -0.00723(2) 0.01718(7) Uani 1 1 d . .
Br2A Br 0.36736(2) -0.02372(2) 0.63709(2) 0.01569(7) Uani 1 1 d . .
Yb1 Yb 0.34257(2) 0.17764(2) 0.17401(2) 0.00912(5) Uani 1 1 d . .
C1A C 0.3529(2) 0.3170(2) 0.01240(18) 0.0146(6) Uani 1 1 d . .
H1A H 0.3413 0.3241 -0.0457 0.018 Uiso 1 1 calc R U
C2A C 0.37284(19) 0.39825(19) 0.05991(16) 0.0112(5) Uani 1 1 d . .
C3A C 0.40237(19) 0.39817(19) 0.14762(17) 0.0111(5) Uani 1 1 d . .
C4A C 0.42990(19) 0.4821(2) 0.18337(17) 0.0120(5) Uani 1 1 d . .
C5A C 0.42412(19) 0.5609(2) 0.13588(18) 0.0132(5) Uani 1 1 d . .
H5A H 0.4433 0.6154 0.1605 0.016 Uiso 1 1 calc R U
C6A C 0.39016(19) 0.55993(19) 0.05195(18) 0.0131(5) Uani 1 1 d . .
C7A C 0.36691(19) 0.4790(2) 0.01358(17) 0.0126(5) Uani 1 1 d . .
H7A H 0.3472 0.4778 -0.0433 0.015 Uiso 1 1 calc R U
C8A C 0.4663(2) 0.48859(19) 0.27382(17) 0.0129(5) Uani 1 1 d . .
H8A1 H 0.4815 0.5511 0.2869 0.015 Uiso 1 1 calc R U
H8A2 H 0.4143 0.4691 0.3117 0.015 Uiso 1 1 calc R U
C9A C 0.6332(2) 0.4511(2) 0.22580(17) 0.0155(6) Uani 1 1 d . .
H9A1 H 0.6483 0.5145 0.2260 0.023 Uiso 1 1 calc R U
H9A2 H 0.6099 0.4338 0.1703 0.023 Uiso 1 1 calc R U
H9A3 H 0.6917 0.4174 0.2398 0.023 Uiso 1 1 calc R U
C10A C 0.5968(2) 0.4519(2) 0.37548(17) 0.0132(5) Uani 1 1 d . .
H10A H 0.6006 0.5168 0.3838 0.016 Uiso 1 1 calc R U
H10B H 0.6629 0.4273 0.3805 0.016 Uiso 1 1 calc R U
C11A C 0.5315(2) 0.41061(19) 0.44298(17) 0.0124(5) Uani 1 1 d . .
H11A H 0.5621 0.4183 0.4986 0.015 Uiso 1 1 calc R U
H11B H 0.4682 0.4413 0.4432 0.015 Uiso 1 1 calc R U
C12A C 0.6034(2) 0.2614(2) 0.45747(18) 0.0160(6) Uani 1 1 d . .
H12A H 0.6085 0.2674 0.5182 0.024 Uiso 1 1 calc R U
H12B H 0.6622 0.2847 0.4317 0.024 Uiso 1 1 calc R U
H12C H 0.5959 0.1988 0.4428 0.024 Uiso 1 1 calc R U
C13A C 0.4252(2) 0.2848(2) 0.47018(17) 0.0143(5) Uani 1 1 d . .
H13A H 0.3694 0.3173 0.4461 0.017 Uiso 1 1 calc R U
H13B H 0.4307 0.3011 0.5298 0.017 Uiso 1 1 calc R U
C14A C 0.4057(2) 0.18537(19) 0.46341(18) 0.0125(5) Uani 1 1 d . .
C15A C 0.39084(19) 0.14480(19) 0.38254(16) 0.0100(5) Uani 1 1 d . .
C16A C 0.36886(19) 0.0513(2) 0.38138(17) 0.0123(5) Uani 1 1 d . .
C17A C 0.36425(19) 0.00083(19) 0.45688(17) 0.0123(5) Uani 1 1 d . .
H17A H 0.3514 -0.0608 0.4546 0.015 Uiso 1 1 calc R U
C18A C 0.3787(2) 0.0424(2) 0.53389(17) 0.0134(5) Uani 1 1 d . .
C19A C 0.3997(2) 0.1344(2) 0.53737(17) 0.0135(5) Uani 1 1 d . .
H19A H 0.4097 0.1621 0.5899 0.016 Uiso 1 1 calc R U
C20A C 0.3487(2) 0.0016(2) 0.30405(18) 0.0163(6) Uani 1 1 d . .
H20A H 0.3414 -0.0606 0.3091 0.020 Uiso 1 1 calc R U
N1A N 0.55600(17) 0.43228(16) 0.28936(14) 0.0119(4) Uani 1 1 d . .
N2A N 0.51627(18) 0.31303(16) 0.42590(14) 0.0114(5) Uani 1 1 d . .
O1A O 0.34938(15) 0.23937(14) 0.03960(12) 0.0147(4) Uani 1 1 d . .
O2A O 0.40640(14) 0.32290(13) 0.19306(12) 0.0112(4) Uani 1 1 d . .
O3A O 0.39964(15) 0.19306(13) 0.31208(12) 0.0120(4) Uani 1 1 d . .
O4A O 0.34013(16) 0.03364(14) 0.23229(13) 0.0180(4) Uani 1 1 d . .
N1C N 0.15508(19) 0.25002(19) 0.21794(17) 0.0200(5) Uani 1 1 d . .
O1C O 0.20205(15) 0.28091(14) 0.15427(13) 0.0163(4) Uani 1 1 d . .
O2C O 0.20008(16) 0.19303(16) 0.26348(14) 0.0207(5) Uani 1 1 d . .
O3C O 0.07031(19) 0.2739(2) 0.2329(2) 0.0411(7) Uani 1 1 d . .
N1D N 0.25877(17) 0.04026(17) 0.06719(14) 0.0128(5) Uani 1 1 d . .
O1D O 0.20719(14) 0.09596(14) 0.11041(13) 0.0151(4) Uani 1 1 d . .
O2D O 0.35010(14) 0.05599(14) 0.06378(12) 0.0147(4) Uani 1 1 d . .
O3D O 0.22006(16) -0.02494(15) 0.03188(14) 0.0201(4) Uani 1 1 d . .
C1E C 0.4030(3) 0.1350(2) -0.1311(2) 0.0265(7) Uani 1 1 d . .
C2E C 0.4959(3) 0.1041(3) -0.0941(2) 0.0342(8) Uani 1 1 d . .
H2E1 H 0.4942 0.1112 -0.0334 0.051 Uiso 1 1 calc R U
H2E2 H 0.5492 0.1392 -0.1167 0.051 Uiso 1 1 calc R U
H2E3 H 0.5055 0.0416 -0.1078 0.051 Uiso 1 1 calc R U
N1E N 0.3308(2) 0.1601(3) -0.1594(2) 0.0394(8) Uani 1 1 d . .
C1P C 0.5884(2) 0.1685(2) 0.18057(18) 0.0138(5) Uani 1 1 d . .
C2P C 0.6746(2) 0.1201(2) 0.1406(2) 0.0221(6) Uani 1 1 d . .
H2P1 H 0.6808 0.0609 0.1649 0.033 Uiso 1 1 calc R U
H2P2 H 0.7341 0.1537 0.1512 0.033 Uiso 1 1 calc R U
H2P3 H 0.6636 0.1151 0.0803 0.033 Uiso 1 1 calc R U
O1P O 0.60723(14) 0.22425(14) 0.23948(12) 0.0144(4) Uani 1 1 d . .
O2P O 0.50312(14) 0.14975(14) 0.15297(12) 0.0144(4) Uani 1 1 d . .

loop_
_atom_site_aniso_label
_atom_site_aniso_U_11
_atom_site_aniso_U_22
_atom_site_aniso_U_33
_atom_site_aniso_U_23
_atom_site_aniso_U_13
_atom_site_aniso_U_12
Zn1 0.01206(17) 0.00916(17) 0.00818(16) -0.00049(13) 0.00047(12) -0.00103(13)
Br1A 0.02049(15) 0.01280(15) 0.01827(15) 0.00641(11) 0.00167(11) 0.00226(11)
Br2A 0.01873(14) 0.01673(15) 0.01169(13) 0.00561(11) 0.00456(10) 0.00117(11)
Yb1 0.01056(8) 0.00865(8) 0.00815(8) -0.00017(5) 0.00080(5) -0.00096(5)
C1A 0.0142(13) 0.0178(15) 0.0118(12) 0.0024(11) -0.0001(10) -0.0019(11)
C2A 0.0087(11) 0.0141(14) 0.0109(12) 0.0010(10) 0.0011(9) 0.0003(10)
C3A 0.0088(11) 0.0125(13) 0.0119(12) 0.0007(10) 0.0014(9) 0.0012(10)
C4A 0.0106(12) 0.0129(13) 0.0126(12) 0.0008(10) 0.0019(9) 0.0004(10)
C5A 0.0111(12) 0.0115(13) 0.0171(13) -0.0006(11) 0.0033(10) 0.0009(10)
C6A 0.0109(12) 0.0117(13) 0.0167(13) 0.0045(11) 0.0032(10) 0.0035(10)
C7A 0.0100(12) 0.0165(14) 0.0112(12) 0.0022(11) 0.0005(9) 0.0013(10)
C8A 0.0154(13) 0.0112(13) 0.0120(12) -0.0005(10) 0.0005(10) 0.0016(10)
C9A 0.0137(13) 0.0195(15) 0.0136(12) 0.0019(11) 0.0045(10) -0.0021(11)
C10A 0.0164(13) 0.0120(13) 0.0112(12) 0.0005(10) -0.0024(10) -0.0028(11)
C11A 0.0186(13) 0.0085(13) 0.0100(12) -0.0029(10) 0.0006(10) -0.0020(10)
C12A 0.0179(13) 0.0138(14) 0.0163(13) -0.0007(11) -0.0034(10) 0.0029(11)
C13A 0.0202(13) 0.0129(14) 0.0100(12) -0.0016(10) 0.0044(10) -0.0008(11)
C14A 0.0128(12) 0.0126(13) 0.0121(13) -0.0020(10) 0.0035(10) -0.0013(10)
C15A 0.0097(11) 0.0107(13) 0.0098(12) 0.0040(10) 0.0021(9) 0.0011(10)
C16A 0.0110(12) 0.0134(13) 0.0126(12) 0.0004(11) 0.0020(9) 0.0006(10)
C17A 0.0105(12) 0.0101(13) 0.0165(13) 0.0016(11) 0.0021(10) -0.0008(10)
C18A 0.0120(12) 0.0156(14) 0.0125(12) 0.0058(11) 0.0029(9) 0.0020(10)
C19A 0.0151(12) 0.0160(14) 0.0094(12) -0.0001(11) 0.0030(9) -0.0008(11)
C20A 0.0205(14) 0.0096(13) 0.0189(14) 0.0014(11) -0.0003(11) -0.0034(11)
N1A 0.0121(10) 0.0124(11) 0.0113(10) 0.0001(9) 0.0021(8) -0.0009(9)
N2A 0.0163(11) 0.0074(11) 0.0106(10) -0.0020(8) 0.0010(9) 0.0001(9)
O1A 0.0194(10) 0.0126(10) 0.0121(9) 0.0004(8) 0.0018(7) -0.0019(8)
O2A 0.0132(9) 0.0105(9) 0.0100(9) 0.0022(7) -0.0005(7) -0.0016(7)
O3A 0.0171(9) 0.0092(9) 0.0098(9) 0.0016(7) 0.0005(7) -0.0037(7)
O4A 0.0295(11) 0.0110(10) 0.0133(9) 0.0018(8) -0.0028(8) -0.0021(9)
N1C 0.0171(12) 0.0193(13) 0.0238(13) -0.0050(11) 0.0065(10) -0.0003(10)
O1C 0.0174(10) 0.0132(10) 0.0183(10) -0.0003(8) 0.0043(8) 0.0006(8)
O2C 0.0190(11) 0.0246(11) 0.0187(10) 0.0013(9) 0.0069(8) 0.0017(9)
O3C 0.0215(12) 0.0434(17) 0.0588(18) 0.0059(14) 0.0212(12) 0.0129(12)
N1D 0.0149(11) 0.0127(11) 0.0107(10) 0.0002(9) -0.0029(8) 0.0006(9)
O1D 0.0130(9) 0.0140(10) 0.0183(10) -0.0042(8) 0.0011(7) 0.0020(8)
O2D 0.0133(9) 0.0150(10) 0.0160(9) -0.0016(8) 0.0018(7) -0.0016(8)
O3D 0.0228(11) 0.0150(11) 0.0224(10) -0.0080(9) -0.0044(8) -0.0036(9)
C1E 0.0281(17) 0.0252(18) 0.0265(16) -0.0081(14) 0.0066(13) -0.0018(14)
C2E 0.0261(17) 0.038(2) 0.038(2) -0.0015(17) 0.0079(15) 0.0084(16)
N1E 0.0280(17) 0.057(2) 0.0331(17) -0.0053(16) -0.0026(13) 0.0025(16)
C1P 0.0140(13) 0.0140(14) 0.0134(13) 0.0025(11) 0.0024(10) 0.0003(10)
C2P 0.0151(14) 0.0271(17) 0.0240(15) -0.0071(13) 0.0023(11) 0.0067(12)
O1P 0.0144(9) 0.0154(10) 0.0135(9) -0.0024(8) 0.0010(7) 0.0006(8)
O2P 0.0131(9) 0.0154(10) 0.0146(9) -0.0030(8) 0.0007(7) 0.0002(8)

loop_
_atom_type_symbol
_atom_type_description
_atom_type_scat_dispersion_real
_atom_type_scat_dispersion_imag
_atom_type_scat_source
C C 0.0181 0.0091 'International Tables Vol C Tables 4.2.6.8 and 6.1.1.4'
H H 0.0000 0.0000 'International Tables Vol C Tables 4.2.6.8 and 6.1.1.4'
N N 0.0311 0.0180 'International Tables Vol C Tables 4.2.6.8 and 6.1.1.4'
O O 0.0492 0.0322 'International Tables Vol C Tables 4.2.6.8 and 6.1.1.4'
Zn Zn -1.5491 0.6778 'International Tables Vol C Tables 4.2.6.8 and 6.1.1.4'
Br Br -0.6763 1.2805 'International Tables Vol C Tables 4.2.6.8 and 6.1.1.4'
Yb Yb -7.2108 4.4329 'International Tables Vol C Tables 4.2.6.8 and 6.1.1.4'

loop_
_geom_angle_atom_site_label_1
_geom_angle_atom_site_label_2
_geom_angle_atom_site_label_3
_geom_angle
O1P Zn1 O2A 103.32(8)
O1P Zn1 O3A 98.25(8)
O2A Zn1 O3A 79.81(8)
O1P Zn1 N2A 115.75(9)
O2A Zn1 N2A 140.59(9)
O3A Zn1 N2A 89.37(8)
O1P Zn1 N1A 105.40(9)
O2A Zn1 N1A 90.83(8)
O3A Zn1 N1A 156.02(8)
N2A Zn1 N1A 83.95(9)
O1P Zn1 Yb1 86.44(6)
O2A Zn1 Yb1 43.36(5)
O3A Zn1 Yb1 42.71(5)
N2A Zn1 Yb1 131.05(7)
N1A Zn1 Yb1 134.06(6)
O2P Yb1 O1A 83.72(7)
O2P Yb1 O3A 80.78(7)
O1A Yb1 O3A 143.76(7)
O2P Yb1 O4A 84.63(8)
O1A Yb1 O4A 136.63(7)
O3A Yb1 O4A 74.09(7)
O2P Yb1 O2A 80.21(7)
O1A Yb1 O2A 74.59(7)
O3A Yb1 O2A 70.62(7)
O4A Yb1 O2A 143.30(7)
O2P Yb1 O1D 125.67(7)
O1A Yb1 O1D 81.70(7)
O3A Yb1 O1D 133.44(7)
O4A Yb1 O1D 71.85(7)
O2A Yb1 O1D 142.71(7)
O2P Yb1 O2C 152.54(7)
O1A Yb1 O2C 122.45(7)
O3A Yb1 O2C 72.87(7)
O4A Yb1 O2C 80.92(8)
O2A Yb1 O2C 97.80(7)
O1D Yb1 O2C 71.23(7)
O2P Yb1 O1C 147.90(7)
O1A Yb1 O1C 71.05(7)
O3A Yb1 O1C 108.02(7)
O4A Yb1 O1C 127.39(7)
O2A Yb1 O1C 74.27(7)
O1D Yb1 O1C 70.97(7)
O2C Yb1 O1C 52.50(7)
O2P Yb1 O2D 73.70(7)
O1A Yb1 O2D 69.43(7)
O3A Yb1 O2D 134.96(7)
O4A Yb1 O2D 67.20(7)
O2A Yb1 O2D 137.23(7)
O1D Yb1 O2D 52.15(6)
O2C Yb1 O2D 120.67(7)
O1C Yb1 O2D 113.38(7)
O2P Yb1 N1C 166.91(8)
O1A Yb1 N1C 96.68(7)
O3A Yb1 N1C 91.53(7)
O4A Yb1 N1C 103.54(8)
O2A Yb1 N1C 87.27(7)
O1D Yb1 N1C 67.15(7)
O2C Yb1 N1C 26.07(8)
O1C Yb1 N1C 26.54(7)
O2D Yb1 N1C 118.75(7)
O2P Yb1 N1D 99.36(7)
O1A Yb1 N1D 76.33(7)
O3A Yb1 N1D 138.46(7)
O4A Yb1 N1D 64.65(7)
O2A Yb1 N1D 150.79(7)
O1D Yb1 N1D 26.31(7)
O2C Yb1 N1D 95.38(7)
O1C Yb1 N1D 93.76(7)
O2D Yb1 N1D 26.06(7)
N1C Yb1 N1D 93.43(7)
O2P Yb1 Zn1 63.42(5)
O1A Yb1 Zn1 105.65(5)
O3A Yb1 Zn1 38.30(5)
O4A Yb1 Zn1 105.95(5)
O2A Yb1 Zn1 37.59(5)
O1D Yb1 Zn1 169.54(5)
O2C Yb1 Zn1 98.39(6)
O1C Yb1 Zn1 103.98(5)
O2D Yb1 Zn1 137.10(5)
N1C Yb1 Zn1 104.11(5)
N1D Yb1 Zn1 161.86(5)
O1A C1A C2A 127.6(3)
C7A C2A C3A 121.0(3)
C7A C2A C1A 115.7(2)
C3A C2A C1A 123.2(3)
O2A C3A C4A 121.1(2)
O2A C3A C2A 122.0(3)
C4A C3A C2A 116.9(3)
C5A C4A C3A 120.9(2)
C5A C4A C8A 118.1(3)
C3A C4A C8A 121.0(2)
C4A C5A C6A 121.1(3)
C7A C6A C5A 119.8(3)
C7A C6A Br1A 121.4(2)
C5A C6A Br1A 118.8(2)
C6A C7A C2A 120.2(2)
N1A C8A C4A 112.2(2)
N1A C10A C11A 110.1(2)
N2A C11A C10A 110.3(2)
N2A C13A C14A 113.0(2)
C19A C14A C15A 120.7(3)
C19A C14A C13A 119.1(2)
C15A C14A C13A 120.2(2)
O3A C15A C16A 122.5(2)
O3A C15A C14A 120.5(2)
C16A C15A C14A 117.0(2)
C17A C16A C15A 121.4(3)
C17A C16A C20A 115.5(3)
C15A C16A C20A 123.1(3)
C18A C17A C16A 120.0(3)
C17A C18A C19A 120.1(3)
C17A C18A Br2A 120.6(2)
C19A C18A Br2A 119.2(2)
C14A C19A C18A 120.8(3)
O4A C20A C16A 126.3(3)
C9A N1A C10A 108.6(2)
C9A N1A C8A 111.4(2)
C10A N1A C8A 109.6(2)
C9A N1A Zn1 115.67(18)
C10A N1A Zn1 106.38(17)
C8A N1A Zn1 105.07(16)
C13A N2A C11A 107.8(2)
C13A N2A C12A 111.1(2)
C11A N2A C12A 109.4(2)
C13A N2A Zn1 111.89(17)
C11A N2A Zn1 107.45(16)
C12A N2A Zn1 109.18(17)
C1A O1A Yb1 133.85(19)
C3A O2A Zn1 125.91(17)
C3A O2A Yb1 133.81(16)
Zn1 O2A Yb1 99.05(8)
C15A O3A Zn1 125.35(17)
C15A O3A Yb1 134.48(17)
Zn1 O3A Yb1 98.98(8)
C20A O4A Yb1 135.7(2)
O3C N1C O2C 122.2(3)
O3C N1C O1C 121.5(3)
O2C N1C O1C 116.3(2)
O3C N1C Yb1 173.7(2)
O2C N1C Yb1 57.15(14)
O1C N1C Yb1 59.48(14)
N1C O1C Yb1 93.98(16)
N1C O2C Yb1 96.78(16)
O3D N1D O2D 122.8(2)
O3D N1D O1D 120.9(2)
O2D N1D O1D 116.4(2)
O3D N1D Yb1 170.97(19)
O2D N1D Yb1 60.66(13)
O1D N1D Yb1 56.43(12)
N1D O1D Yb1 97.26(15)
N1D O2D Yb1 93.28(15)
N1E C1E C2E 179.2(4)
O2P C1P O1P 125.0(3)
O2P C1P C2P 117.5(3)
O1P C1P C2P 117.5(3)
C1P O1P Zn1 122.02(18)
C1P O2P Yb1 142.73(19)

loop_
_geom_bond_atom_site_label_1
_geom_bond_atom_site_label_2
_geom_bond_distance
Zn1 O1P 1.961(2)
Zn1 O2A 2.0750(19)
Zn1 O3A 2.108(2)
Zn1 N2A 2.109(2)
Zn1 N1A 2.127(2)
Zn1 Yb1 3.3595(4)
Br1A C6A 1.898(3)
Br2A C18A 1.901(3)
Yb1 O2P 2.2411(19)
Yb1 O1A 2.3034(19)
Yb1 O3A 2.3072(19)
Yb1 O4A 2.320(2)
Yb1 O2A 2.3358(19)
Yb1 O1D 2.406(2)
Yb1 O2C 2.409(2)
Yb1 O1C 2.459(2)
Yb1 O2D 2.501(2)
Yb1 N1C 2.847(3)
Yb1 N1D 2.864(2)
C1A O1A 1.226(4)
C1A C2A 1.440(4)
C2A C7A 1.401(4)
C2A C3A 1.431(4)
C3A O2A 1.324(3)
C3A C4A 1.413(4)
C4A C5A 1.387(4)
C4A C8A 1.503(4)
C5A C6A 1.392(4)
C6A C7A 1.377(4)
C8A N1A 1.492(3)
C9A N1A 1.480(3)
C10A N1A 1.485(3)
C10A C11A 1.516(4)
C11A N2A 1.483(3)
C12A N2A 1.487(3)
C13A N2A 1.483(3)
C13A C14A 1.498(4)
C14A C19A 1.388(4)
C14A C15A 1.418(4)
C15A O3A 1.324(3)
C15A C16A 1.416(4)
C16A C17A 1.404(4)
C16A C20A 1.444(4)
C17A C18A 1.370(4)
C18A C19A 1.392(4)
C20A O4A 1.227(4)
N1C O3C 1.226(3)
N1C O2C 1.260(4)
N1C O1C 1.275(3)
N1D O3D 1.228(3)
N1D O2D 1.260(3)
N1D O1D 1.280(3)
C1E N1E 1.133(5)
C1E C2E 1.455(5)
C1P O2P 1.260(3)
C1P O1P 1.264(4)
C1P C2P 1.511(4)
